data_7218861
loop_
_publ_author_name
'Kayet, Anirban'
'Datta, Dhrubajyoti'
'Kumar, Ganesh'
'Ghosh, Anindya Sundar'
'Pathak, Tanmaya'

_publ_section_title
;
 Templating effect of 1,5-disubstituted 1,2,3-triazole-linked
 disaccharides on size, shape and antibacterial activity of silver
 nanoparticles
;
_journal_issue 108
_journal_name_full 'RSC Adv.'
_journal_page_first 63036
_journal_paper_doi 10.1039/C4RA11769G
_journal_volume 4
_journal_year 2014
_chemical_formula_moiety 'C24 H31 N3 O8'
_chemical_formula_sum 'C24 H31 N3 O8'
_chemical_formula_weight 489.52
_chemical_name_systematic ak_685
_space_group_IT_number 1
_symmetry_cell_setting triclinic
_symmetry_space_group_name_Hall 'P 1'
_symmetry_space_group_name_H-M 'P 1'
_atom_sites_solution_hydrogens geom
_atom_sites_solution_primary direct
_atom_sites_solution_secondary difmap
_audit_creation_method SHELXL-97
_cell_angle_alpha 87.740(4)
_cell_angle_beta 87.485(4)
_cell_angle_gamma 77.734(4)
_cell_formula_units_Z 1
_cell_length_a 5.9472(7)
_cell_length_b 8.8261(11)
_cell_length_c 12.2179(15)
_cell_measurement_temperature 293(2)
_cell_volume 625.78(13)
_computing_structure_refinement 'SHELXL-97 (Sheldrick, 2008)'
_diffrn_ambient_temperature 293(2)
_diffrn_measured_fraction_theta_full 0.995
_diffrn_measured_fraction_theta_max 0.995
_diffrn_radiation_monochromator graphite
_diffrn_radiation_source 'fine-focus sealed tube'
_diffrn_radiation_type MoK\a
_diffrn_radiation_wavelength 0.71073
_diffrn_reflns_av_R_equivalents 0.0623
_diffrn_reflns_av_sigmaI/netI 0.0979
_diffrn_reflns_limit_h_max 7
_diffrn_reflns_limit_h_min -6
_diffrn_reflns_limit_k_max 10
_diffrn_reflns_limit_k_min -10
_diffrn_reflns_limit_l_max 14
_diffrn_reflns_limit_l_min -14
_diffrn_reflns_number 7488
_diffrn_reflns_theta_full 25.00
_diffrn_reflns_theta_max 25.00
_diffrn_reflns_theta_min 1.67
_exptl_absorpt_coefficient_mu 0.098
_exptl_absorpt_correction_type none
_exptl_crystal_colour white
_exptl_crystal_density_diffrn 1.299
_exptl_crystal_density_method 'not measured'
_exptl_crystal_F_000 260
_exptl_crystal_size_max 0.21
_exptl_crystal_size_mid 0.17
_exptl_crystal_size_min 0.11
_refine_diff_density_max 0.159
_refine_diff_density_min -0.181
_refine_diff_density_rms 0.039
_refine_ls_abs_structure_details 'Flack H D (1983), Acta Cryst. A39, 876-881'
_refine_ls_abs_structure_Flack -0.5(17)
_refine_ls_extinction_method none
_refine_ls_goodness_of_fit_ref 0.937
_refine_ls_hydrogen_treatment constr
_refine_ls_matrix_type full
_refine_ls_number_parameters 316
_refine_ls_number_reflns 3528
_refine_ls_number_restraints 3
_refine_ls_restrained_S_all 0.936
_refine_ls_R_factor_all 0.1251
_refine_ls_R_factor_gt 0.0549
_refine_ls_shift/su_max 0.030
_refine_ls_shift/su_mean 0.005
_refine_ls_structure_factor_coef Fsqd
_refine_ls_weighting_details 'calc w=1/[\s^2^(Fo^2^)+(0.0521P)^2^+0.0000P] where P=(Fo^2^+2Fc^2^)/3'
_refine_ls_weighting_scheme calc
_refine_ls_wR_factor_gt 0.1002
_refine_ls_wR_factor_ref 0.1275
_reflns_number_gt 1903
_reflns_number_total 3528
_reflns_threshold_expression >2\s(I)
_cod_data_source_file c4ra11769g2.cif
_cod_data_source_block ak685out
_cod_depositor_comments
;
The following automatic conversions were performed:

'_symmetry_cell_setting' value 'Triclinic' changed to 'triclinic'
according to
/usr/data/users/saulius/crontab/automatic-downloads/rss-feeds/RSC/lib/dictionaries/cif_core.dic
dictionary named 'cif_core.dic' version 2.4.2 from 2011-04-26.

Automatic conversion script
Id: cif_fix_values 2935 2014-11-11 08:27:57Z andrius 
;
_cod_original_sg_symbol_H-M 'P1   '
_cod_database_code 7218861

loop_
_symmetry_equiv_pos_as_xyz
'x, y, z'

loop_
_atom_site_label
_atom_site_type_symbol
_atom_site_fract_x
_atom_site_fract_y
_atom_site_fract_z
_atom_site_U_iso_or_equiv
_atom_site_adp_type
_atom_site_occupancy
_atom_site_symmetry_multiplicity
_atom_site_calc_flag
_atom_site_refinement_flags
C1 C 0.6215(9) 0.8445(7) 0.4481(5) 0.0596(17) Uani 1 1 d .
H1 H 0.7898 0.8210 0.4395 0.072 Uiso 1 1 calc R
C2 C 0.5295(9) 0.6950(6) 0.4641(5) 0.0505(14) Uani 1 1 d .
H2 H 0.6516 0.6012 0.4695 0.061 Uiso 1 1 calc R
C3 C 0.3802(8) 0.6986(6) 0.3654(4) 0.0468(14) Uani 1 1 d .
H3 H 0.4749 0.6461 0.3047 0.056 Uiso 1 1 calc R
C4 C 0.3099(8) 0.8703(6) 0.3367(4) 0.0461(14) Uani 1 1 d .
H4 H 0.1913 0.9183 0.3903 0.055 Uiso 1 1 calc R
C5 C 0.4595(11) 0.8351(7) 0.6206(5) 0.0627(16) Uani 1 1 d .
C6 C 0.2515(14) 0.9341(10) 0.6780(7) 0.121(3) Uani 1 1 d .
H6A H 0.1883 0.8718 0.7324 0.182 Uiso 1 1 calc R
H6B H 0.1374 0.9752 0.6254 0.182 Uiso 1 1 calc R
H6C H 0.2970 1.0180 0.7127 0.182 Uiso 1 1 calc R
C7 C 0.6469(12) 0.7643(8) 0.6976(5) 0.085(2) Uani 1 1 d .
H7A H 0.5877 0.7004 0.7523 0.128 Uiso 1 1 calc R
H7B H 0.6997 0.8452 0.7326 0.128 Uiso 1 1 calc R
H7C H 0.7729 0.7021 0.6571 0.128 Uiso 1 1 calc R
C8 C 0.2321(11) 0.4718(7) 0.3626(5) 0.0710(18) Uani 1 1 d .
H8A H 0.3889 0.4247 0.3812 0.085 Uiso 1 1 calc R
H8B H 0.2156 0.4573 0.2853 0.085 Uiso 1 1 calc R
C9 C 0.0669(9) 0.3954(6) 0.4297(5) 0.0498(14) Uani 1 1 d .
C10 C -0.0651(10) 0.3106(6) 0.3799(5) 0.0641(17) Uani 1 1 d .
H10 H -0.0555 0.3043 0.3039 0.077 Uiso 1 1 calc R
C11 C -0.2120(11) 0.2342(7) 0.4394(6) 0.0712(19) Uani 1 1 d .
H11 H -0.2978 0.1747 0.4048 0.085 Uiso 1 1 calc R
C12 C -0.2282(11) 0.2486(7) 0.5513(7) 0.077(2) Uani 1 1 d .
H12 H -0.3281 0.1995 0.5930 0.092 Uiso 1 1 calc R
C13 C -0.1010(11) 0.3326(7) 0.6014(5) 0.0744(19) Uani 1 1 d .
H13 H -0.1128 0.3400 0.6772 0.089 Uiso 1 1 calc R
C14 C 0.0470(10) 0.4083(6) 0.5412(5) 0.0606(16) Uani 1 1 d .
H14 H 0.1325 0.4675 0.5763 0.073 Uiso 1 1 calc R
C15 C 0.2273(9) 0.9171(6) 0.2249(4) 0.0437(13) Uani 1 1 d .
C16 C 0.0147(9) 0.9921(6) 0.1937(5) 0.0515(15) Uani 1 1 d .
H16 H -0.1102 1.0272 0.2413 0.062 Uiso 1 1 calc R
C17 C 0.5880(8) 0.8043(6) 0.1057(5) 0.0551(15) Uani 1 1 d .
H17A H 0.6636 0.7744 0.1744 0.066 Uiso 1 1 calc R
H17B H 0.6706 0.8735 0.0653 0.066 Uiso 1 1 calc R
C18 C 0.5961(8) 0.6630(6) 0.0409(4) 0.0497(14) Uani 1 1 d .
H18 H 0.5076 0.6902 -0.0255 0.060 Uiso 1 1 calc R
C19 C 0.8376(9) 0.5733(7) 0.0119(5) 0.0597(16) Uani 1 1 d .
H19 H 0.9014 0.6173 -0.0544 0.072 Uiso 1 1 calc R
C20 C 0.7969(9) 0.4129(7) -0.0073(5) 0.0564(16) Uani 1 1 d .
H20 H 0.9320 0.3300 0.0063 0.068 Uiso 1 1 calc R
C21 C 0.5878(9) 0.4019(7) 0.0698(4) 0.0538(16) Uani 1 1 d .
H21 H 0.6326 0.3263 0.1300 0.065 Uiso 1 1 calc R
C22 C 0.5226(10) 0.3303(7) -0.1051(5) 0.0551(15) Uani 1 1 d .
C23 C 0.3476(11) 0.4063(9) -0.1843(5) 0.082(2) Uani 1 1 d .
H23A H 0.2212 0.3542 -0.1808 0.123 Uiso 1 1 calc R
H23B H 0.4159 0.4009 -0.2570 0.123 Uiso 1 1 calc R
H23C H 0.2927 0.5130 -0.1661 0.123 Uiso 1 1 calc R
C24 C 0.6086(11) 0.1595(7) -0.1208(5) 0.080(2) Uani 1 1 d .
H24A H 0.4812 0.1083 -0.1149 0.120 Uiso 1 1 calc R
H24B H 0.7167 0.1178 -0.0656 0.120 Uiso 1 1 calc R
H24C H 0.6828 0.1434 -0.1920 0.120 Uiso 1 1 calc R
N1 N 0.0118(8) 1.0080(6) 0.0839(5) 0.0641(14) Uani 1 1 d .
N2 N 0.2208(9) 0.9437(6) 0.0429(4) 0.0617(13) Uani 1 1 d .
N3 N 0.3480(7) 0.8862(5) 0.1285(4) 0.0502(11) Uani 1 1 d .
O1 O 0.5197(5) 0.9249(4) 0.3537(3) 0.0529(10) Uani 1 1 d .
O2 O 0.5488(8) 0.9295(5) 0.5423(4) 0.0791(13) Uani 1 1 d .
O3 O 0.3868(6) 0.7220(4) 0.5609(3) 0.0623(11) Uani 1 1 d .
O4 O 0.1860(6) 0.6334(4) 0.3839(3) 0.0539(10) Uani 1 1 d .
O5 O 0.5004(6) 0.5507(4) 0.1100(3) 0.0562(10) Uani 1 1 d .
O6 O 0.9807(6) 0.5698(5) 0.1018(3) 0.0764(13) Uani 1 1 d .
H6 H 1.0013 0.6573 0.1110 0.115 Uiso 1 1 calc R
O7 O 0.7105(6) 0.4109(4) -0.1133(3) 0.0599(11) Uani 1 1 d .
O8 O 0.4302(6) 0.3563(5) 0.0049(3) 0.0684(12) Uani 1 1 d .

loop_
_atom_site_aniso_label
_atom_site_aniso_U_11
_atom_site_aniso_U_22
_atom_site_aniso_U_33
_atom_site_aniso_U_23
_atom_site_aniso_U_13
_atom_site_aniso_U_12
C1 0.041(3) 0.072(4) 0.067(5) 0.005(4) -0.003(3) -0.019(3)
C2 0.044(3) 0.054(4) 0.051(4) -0.007(3) 0.002(3) -0.003(3)
C3 0.036(3) 0.056(4) 0.053(4) -0.006(3) -0.001(3) -0.018(3)
C4 0.038(3) 0.042(3) 0.061(4) -0.007(3) 0.005(3) -0.015(3)
C5 0.067(4) 0.065(4) 0.059(4) -0.003(4) -0.011(4) -0.019(4)
C6 0.103(6) 0.138(8) 0.118(7) -0.057(6) 0.000(6) -0.006(6)
C7 0.110(6) 0.081(5) 0.073(5) 0.001(4) -0.030(4) -0.035(4)
C8 0.081(4) 0.053(4) 0.086(5) -0.022(3) 0.016(4) -0.030(3)
C9 0.052(3) 0.048(3) 0.054(4) -0.004(3) -0.002(3) -0.019(3)
C10 0.076(4) 0.064(4) 0.060(4) -0.007(3) 0.002(3) -0.033(4)
C11 0.073(4) 0.062(4) 0.087(6) -0.012(4) 0.011(4) -0.033(4)
C12 0.073(5) 0.065(5) 0.097(6) 0.004(4) 0.005(4) -0.029(4)
C13 0.088(5) 0.076(5) 0.065(5) 0.016(4) -0.006(4) -0.034(4)
C14 0.072(4) 0.062(4) 0.056(4) 0.003(3) -0.012(3) -0.032(3)
C15 0.040(3) 0.050(3) 0.045(4) -0.003(3) -0.004(3) -0.019(3)
C16 0.043(3) 0.053(4) 0.059(4) -0.008(3) -0.007(3) -0.011(3)
C17 0.036(3) 0.068(4) 0.064(4) 0.003(3) 0.000(3) -0.017(3)
C18 0.038(3) 0.068(4) 0.044(3) -0.004(3) 0.006(3) -0.015(3)
C19 0.038(3) 0.086(5) 0.054(4) -0.003(3) 0.005(3) -0.012(3)
C20 0.040(3) 0.082(4) 0.048(4) 0.006(3) -0.004(3) -0.014(3)
C21 0.044(3) 0.072(4) 0.047(4) 0.002(3) 0.002(3) -0.017(3)
C22 0.058(4) 0.067(4) 0.043(4) -0.001(3) -0.003(3) -0.018(3)
C23 0.065(4) 0.114(6) 0.063(5) 0.010(4) -0.014(4) -0.012(4)
C24 0.099(5) 0.075(5) 0.068(4) -0.007(4) -0.002(4) -0.020(4)
N1 0.045(3) 0.078(4) 0.068(4) 0.002(3) -0.014(3) -0.008(3)
N2 0.056(3) 0.077(4) 0.056(3) 0.009(3) -0.014(3) -0.021(3)
N3 0.043(3) 0.060(3) 0.050(3) 0.006(2) -0.013(3) -0.014(2)
O1 0.051(2) 0.064(2) 0.051(2) 0.008(2) -0.010(2) -0.030(2)
O2 0.127(4) 0.064(3) 0.059(3) 0.001(2) -0.011(3) -0.049(3)
O3 0.079(3) 0.071(3) 0.049(3) -0.005(2) -0.001(2) -0.041(2)
O4 0.043(2) 0.046(2) 0.076(3) -0.0034(19) 0.0087(19) -0.0177(17)
O5 0.048(2) 0.063(3) 0.060(3) -0.007(2) 0.0124(19) -0.020(2)
O6 0.046(2) 0.100(3) 0.085(3) -0.007(3) -0.020(2) -0.016(2)
O7 0.051(2) 0.082(3) 0.048(3) 0.001(2) 0.009(2) -0.021(2)
O8 0.057(2) 0.105(3) 0.052(3) -0.021(2) 0.010(2) -0.035(2)

loop_
_atom_type_symbol
_atom_type_description
_atom_type_scat_dispersion_real
_atom_type_scat_dispersion_imag
_atom_type_scat_source
C C 0.0033 0.0016 'International Tables Vol C Tables 4.2.6.8 and 6.1.1.4'
H H 0.0000 0.0000 'International Tables Vol C Tables 4.2.6.8 and 6.1.1.4'
N N 0.0061 0.0033 'International Tables Vol C Tables 4.2.6.8 and 6.1.1.4'
O O 0.0106 0.0060 'International Tables Vol C Tables 4.2.6.8 and 6.1.1.4'

loop_
_geom_angle_atom_site_label_1
_geom_angle_atom_site_label_2
_geom_angle_atom_site_label_3
_geom_angle
O2 C1 O1 110.8(5)
O2 C1 C2 105.7(4)
O1 C1 C2 107.5(4)
O2 C1 H1 110.9
O1 C1 H1 110.9
C2 C1 H1 110.9
O3 C2 C1 103.1(4)
O3 C2 C3 109.6(4)
C1 C2 C3 103.3(5)
O3 C2 H2 113.3
C1 C2 H2 113.3
C3 C2 H2 113.3
O4 C3 C4 110.8(4)
O4 C3 C2 115.4(4)
C4 C3 C2 102.9(4)
O4 C3 H3 109.2
C4 C3 H3 109.2
C2 C3 H3 109.2
O1 C4 C15 110.0(4)
O1 C4 C3 102.5(4)
C15 C4 C3 118.1(4)
O1 C4 H4 108.6
C15 C4 H4 108.6
C3 C4 H4 108.6
O2 C5 O3 105.8(5)
O2 C5 C7 108.5(5)
O3 C5 C7 112.0(5)
O2 C5 C6 108.1(6)
O3 C5 C6 109.0(5)
C7 C5 C6 113.1(6)
C5 C6 H6A 109.5
C5 C6 H6B 109.5
H6A C6 H6B 109.5
C5 C6 H6C 109.5
H6A C6 H6C 109.5
H6B C6 H6C 109.5
C5 C7 H7A 109.5
C5 C7 H7B 109.5
H7A C7 H7B 109.5
C5 C7 H7C 109.5
H7A C7 H7C 109.5
H7B C7 H7C 109.5
O4 C8 C9 109.6(5)
O4 C8 H8A 109.7
C9 C8 H8A 109.7
O4 C8 H8B 109.7
C9 C8 H8B 109.7
H8A C8 H8B 108.2
C14 C9 C10 119.0(5)
C14 C9 C8 120.8(5)
C10 C9 C8 120.2(5)
C9 C10 C11 121.7(6)
C9 C10 H10 119.1
C11 C10 H10 119.1
C12 C11 C10 118.1(6)
C12 C11 H11 120.9
C10 C11 H11 120.9
C13 C12 C11 120.8(7)
C13 C12 H12 119.6
C11 C12 H12 119.6
C12 C13 C14 120.7(7)
C12 C13 H13 119.6
C14 C13 H13 119.6
C9 C14 C13 119.6(6)
C9 C14 H14 120.2
C13 C14 H14 120.2
N3 C15 C16 103.7(5)
N3 C15 C4 127.0(5)
C16 C15 C4 129.2(5)
N1 C16 C15 109.9(5)
N1 C16 H16 125.0
C15 C16 H16 125.0
N3 C17 C18 111.0(4)
N3 C17 H17A 109.4
C18 C17 H17A 109.4
N3 C17 H17B 109.4
C18 C17 H17B 109.4
H17A C17 H17B 108.0
O5 C18 C17 108.4(4)
O5 C18 C19 102.7(4)
C17 C18 C19 114.5(4)
O5 C18 H18 110.3
C17 C18 H18 110.3
C19 C18 H18 110.3
O6 C19 C20 110.6(5)
O6 C19 C18 109.8(4)
C20 C19 C18 102.1(4)
O6 C19 H19 111.3
C20 C19 H19 111.3
C18 C19 H19 111.3
O7 C20 C19 109.0(5)
O7 C20 C21 103.5(4)
C19 C20 C21 103.6(4)
O7 C20 H20 113.3
C19 C20 H20 113.3
C21 C20 H20 113.3
O8 C21 O5 111.0(4)
O8 C21 C20 105.7(4)
O5 C21 C20 107.2(4)
O8 C21 H21 110.9
O5 C21 H21 110.9
C20 C21 H21 110.9
O7 C22 O8 104.3(4)
O7 C22 C23 107.9(5)
O8 C22 C23 109.5(5)
O7 C22 C24 110.9(5)
O8 C22 C24 109.8(5)
C23 C22 C24 114.1(5)
C22 C23 H23A 109.5
C22 C23 H23B 109.5
H23A C23 H23B 109.5
C22 C23 H23C 109.5
H23A C23 H23C 109.5
H23B C23 H23C 109.5
C22 C24 H24A 109.5
C22 C24 H24B 109.5
H24A C24 H24B 109.5
C22 C24 H24C 109.5
H24A C24 H24C 109.5
H24B C24 H24C 109.5
N2 N1 C16 108.3(5)
N3 N2 N1 106.5(4)
N2 N3 C15 111.5(4)
N2 N3 C17 117.7(5)
C15 N3 C17 130.8(4)
C1 O1 C4 107.2(4)
C5 O2 C1 109.1(4)
C5 O3 C2 108.2(4)
C3 O4 C8 112.7(4)
C21 O5 C18 108.3(4)
C19 O6 H6 109.5
C20 O7 C22 108.1(4)
C21 O8 C22 110.7(4)

loop_
_geom_bond_atom_site_label_1
_geom_bond_atom_site_label_2
_geom_bond_distance
C1 O2 1.401(6)
C1 O1 1.420(6)
C1 C2 1.535(7)
C1 H1 0.9800
C2 O3 1.423(6)
C2 C3 1.524(7)
C2 H2 0.9800
C3 O4 1.401(5)
C3 C4 1.516(7)
C3 H3 0.9800
C4 O1 1.455(5)
C4 C15 1.485(7)
C4 H4 0.9800
C5 O2 1.404(7)
C5 O3 1.408(6)
C5 C7 1.506(8)
C5 C6 1.516(8)
C6 H6A 0.9600
C6 H6B 0.9600
C6 H6C 0.9600
C7 H7A 0.9600
C7 H7B 0.9600
C7 H7C 0.9600
C8 O4 1.426(6)
C8 C9 1.503(8)
C8 H8A 0.9700
C8 H8B 0.9700
C9 C14 1.370(7)
C9 C10 1.369(7)
C10 C11 1.379(8)
C10 H10 0.9300
C11 C12 1.376(8)
C11 H11 0.9300
C12 C13 1.346(8)
C12 H12 0.9300
C13 C14 1.384(8)
C13 H13 0.9300
C14 H14 0.9300
C15 N3 1.358(6)
C15 C16 1.360(7)
C16 N1 1.344(6)
C16 H16 0.9300
C17 N3 1.476(7)
C17 C18 1.495(6)
C17 H17A 0.9700
C17 H17B 0.9700
C18 O5 1.467(6)
C18 C19 1.520(7)
C18 H18 0.9800
C19 O6 1.414(6)
C19 C20 1.514(8)
C19 H19 0.9800
C20 O7 1.417(6)
C20 C21 1.544(7)
C20 H20 0.9800
C21 O8 1.386(6)
C21 O5 1.405(6)
C21 H21 0.9800
C22 O7 1.444(6)
C22 O8 1.437(6)
C22 C23 1.487(8)
C22 C24 1.502(8)
C23 H23A 0.9600
C23 H23B 0.9600
C23 H23C 0.9600
C24 H24A 0.9600
C24 H24B 0.9600
C24 H24C 0.9600
N1 N2 1.336(6)
N2 N3 1.337(6)
O6 H6 0.8200

loop_
_geom_torsion_atom_site_label_1
_geom_torsion_atom_site_label_2
_geom_torsion_atom_site_label_3
_geom_torsion_atom_site_label_4
_geom_torsion
O2 C1 C2 O3 7.5(6)
O1 C1 C2 O3 -110.9(5)
O2 C1 C2 C3 121.6(5)
O1 C1 C2 C3 3.3(6)
O3 C2 C3 O4 -37.4(6)
C1 C2 C3 O4 -146.7(4)
O3 C2 C3 C4 83.4(5)
C1 C2 C3 C4 -25.9(5)
O4 C3 C4 O1 163.3(4)
C2 C3 C4 O1 39.4(5)
O4 C3 C4 C15 -75.6(6)
C2 C3 C4 C15 160.5(4)
O4 C8 C9 C14 -55.2(8)
O4 C8 C9 C10 125.3(6)
C14 C9 C10 C11 -2.0(9)
C8 C9 C10 C11 177.6(6)
C9 C10 C11 C12 1.7(10)
C10 C11 C12 C13 -1.1(10)
C11 C12 C13 C14 0.8(10)
C10 C9 C14 C13 1.6(9)
C8 C9 C14 C13 -177.9(6)
C12 C13 C14 C9 -1.0(9)
O1 C4 C15 N3 55.3(6)
C3 C4 C15 N3 -61.9(7)
O1 C4 C15 C16 -128.5(5)
C3 C4 C15 C16 114.4(6)
N3 C15 C16 N1 -1.4(6)
C4 C15 C16 N1 -178.3(5)
N3 C17 C18 O5 -67.3(5)
N3 C17 C18 C19 178.8(5)
O5 C18 C19 O6 -77.5(5)
C17 C18 C19 O6 39.7(7)
O5 C18 C19 C20 39.9(5)
C17 C18 C19 C20 157.1(5)
O6 C19 C20 O7 -163.8(4)
C18 C19 C20 O7 79.5(5)
O6 C19 C20 C21 86.6(5)
C18 C19 C20 C21 -30.2(5)
O7 C20 C21 O8 14.6(6)
C19 C20 C21 O8 128.3(5)
O7 C20 C21 O5 -104.0(5)
C19 C20 C21 O5 9.8(6)
C15 C16 N1 N2 0.1(6)
C16 N1 N2 N3 1.3(5)
N1 N2 N3 C15 -2.3(5)
N1 N2 N3 C17 178.5(4)
C16 C15 N3 N2 2.2(6)
C4 C15 N3 N2 179.3(5)
C16 C15 N3 C17 -178.6(5)
C4 C15 N3 C17 -1.6(8)
C18 C17 N3 N2 -62.7(6)
C18 C17 N3 C15 118.2(6)
O2 C1 O1 C4 -92.8(5)
C2 C1 O1 C4 22.2(5)
C15 C4 O1 C1 -165.2(4)
C3 C4 O1 C1 -38.7(5)
O3 C5 O2 C1 -24.7(6)
C7 C5 O2 C1 95.7(6)
C6 C5 O2 C1 -141.3(5)
O1 C1 O2 C5 126.5(5)
C2 C1 O2 C5 10.4(6)
O2 C5 O3 C2 29.9(6)
C7 C5 O3 C2 -88.1(6)
C6 C5 O3 C2 146.0(5)
C1 C2 O3 C5 -22.7(5)
C3 C2 O3 C5 -132.2(5)
C4 C3 O4 C8 153.6(5)
C2 C3 O4 C8 -90.0(6)
C9 C8 O4 C3 153.9(5)
O8 C21 O5 C18 -99.0(4)
C20 C21 O5 C18 15.9(5)
C17 C18 O5 C21 -156.8(4)
C19 C18 O5 C21 -35.3(5)
C19 C20 O7 C22 -136.1(5)
C21 C20 O7 C22 -26.3(5)
O8 C22 O7 C20 28.3(5)
C23 C22 O7 C20 144.6(5)
C24 C22 O7 C20 -89.8(5)
O5 C21 O8 C22 118.6(5)
C20 C21 O8 C22 2.6(6)
O7 C22 O8 C21 -18.5(6)
C23 C22 O8 C21 -133.7(5)
C24 C22 O8 C21 100.3(6)
